data_1515186
loop_
_publ_author_name
'Zhao, Xiaoxi'
'Stephan, Douglas W.'

_publ_section_title
;
 Frustrated Lewis pair olefin addition reactions: P-, N-, C- and H-based
 nucleophilic additions to an olefin-tethered borane
;
_journal_issue 6
_journal_name_full 'Chemical Science'
_journal_page_first 2123
_journal_paper_doi 10.1039/c2sc20262j
_journal_volume 3
_journal_year 2012
_chemical_formula_sum 'C27 H24 B F16 N O'
_chemical_formula_weight 693.28
_chemical_name_systematic
;
?
;
_space_group_IT_number 14
_symmetry_cell_setting monoclinic
_symmetry_space_group_name_Hall '-P 2yn'
_symmetry_space_group_name_H-M 'P 1 21/n 1'
_atom_sites_solution_hydrogens geom
_atom_sites_solution_primary direct
_atom_sites_solution_secondary difmap
_audit_creation_method SHELXL-97
_cell_angle_alpha 90.00
_cell_angle_beta 95.113(2)
_cell_angle_gamma 90.00
_cell_formula_units_Z 4
_cell_length_a 11.1705(5)
_cell_length_b 16.0049(7)
_cell_length_c 15.9286(8)
_cell_measurement_temperature 150(2)
_cell_volume 2836.4(2)
_computing_structure_refinement 'SHELXL-97 (Sheldrick, 1997)'
_computing_structure_solution 'SHELXS-97 (Sheldrick, 1990)'
_diffrn_ambient_temperature 150(2)
_diffrn_measured_fraction_theta_full 0.987
_diffrn_measured_fraction_theta_max 0.987
_diffrn_radiation_monochromator graphite
_diffrn_radiation_source 'fine-focus sealed tube'
_diffrn_radiation_type MoK\a
_diffrn_radiation_wavelength 0.71073
_diffrn_reflns_av_R_equivalents 0.0371
_diffrn_reflns_av_sigmaI/netI 0.0417
_diffrn_reflns_limit_h_max 14
_diffrn_reflns_limit_h_min -14
_diffrn_reflns_limit_k_max 20
_diffrn_reflns_limit_k_min -20
_diffrn_reflns_limit_l_max 10
_diffrn_reflns_limit_l_min -20
_diffrn_reflns_number 24942
_diffrn_reflns_theta_full 27.50
_diffrn_reflns_theta_max 27.50
_diffrn_reflns_theta_min 1.81
_exptl_absorpt_coefficient_mu 0.170
_exptl_absorpt_correction_T_max 0.9733
_exptl_absorpt_correction_T_min 0.9619
_exptl_absorpt_correction_type multi-scan
_exptl_crystal_density_diffrn 1.623
_exptl_crystal_density_method 'not measured'
_exptl_crystal_F_000 1400
_exptl_crystal_size_max 0.23
_exptl_crystal_size_mid 0.17
_exptl_crystal_size_min 0.16
_refine_diff_density_max 0.297
_refine_diff_density_min -0.253
_refine_diff_density_rms 0.049
_refine_ls_extinction_method none
_refine_ls_goodness_of_fit_ref 0.998
_refine_ls_hydrogen_treatment mixed
_refine_ls_matrix_type full
_refine_ls_number_parameters 423
_refine_ls_number_reflns 6445
_refine_ls_number_restraints 0
_refine_ls_restrained_S_all 0.998
_refine_ls_R_factor_all 0.0724
_refine_ls_R_factor_gt 0.0402
_refine_ls_shift/su_max 0.001
_refine_ls_shift/su_mean 0.000
_refine_ls_structure_factor_coef Fsqd
_refine_ls_weighting_details 'calc w=1/[\s^2^(Fo^2^)+(0.0358P)^2^+1.1639P] where P=(Fo^2^+2Fc^2^)/3'
_refine_ls_weighting_scheme calc
_refine_ls_wR_factor_gt 0.0827
_refine_ls_wR_factor_ref 0.0947
_reflns_number_gt 4366
_reflns_number_total 6445
_reflns_threshold_expression >2sigma(I)
_cod_data_source_file c2sc20262j.txt
_cod_data_source_block xz119_0m
_cod_original_sg_symbol_H-M P2(1)/n
_cod_database_code 1515186

loop_
_symmetry_equiv_pos_as_xyz
'x, y, z'
'-x+1/2, y+1/2, -z+1/2'
'-x, -y, -z'
'x-1/2, -y-1/2, z-1/2'

loop_
_atom_site_label
_atom_site_type_symbol
_atom_site_fract_x
_atom_site_fract_y
_atom_site_fract_z
_atom_site_U_iso_or_equiv
_atom_site_adp_type
_atom_site_occupancy
_atom_site_symmetry_multiplicity
_atom_site_calc_flag
_atom_site_refinement_flags
F1 F 0.36490(9) 0.93344(7) 0.38962(7) 0.0329(3) Uani 1 1 d .
F2 F 0.28852(11) 1.01955(7) 0.51546(7) 0.0385(3) Uani 1 1 d .
F3 F 0.06522(11) 1.08779(7) 0.50369(7) 0.0389(3) Uani 1 1 d .
F4 F -0.08358(10) 1.06509(7) 0.36030(7) 0.0360(3) Uani 1 1 d .
F5 F -0.00705(9) 0.98280(7) 0.22982(7) 0.0312(3) Uani 1 1 d .
F6 F 0.26673(10) 1.07928(6) 0.19193(7) 0.0324(3) Uani 1 1 d .
F7 F 0.23588(12) 1.16411(7) 0.04792(7) 0.0420(3) Uani 1 1 d .
F8 F 0.15633(11) 1.08818(7) -0.09788(7) 0.0373(3) Uani 1 1 d .
F9 F 0.10290(11) 0.92056(7) -0.09598(7) 0.0372(3) Uani 1 1 d .
F10 F 0.12623(11) 0.83516(6) 0.04347(7) 0.0353(3) Uani 1 1 d .
F11 F 0.39953(10) 0.75989(8) 0.35057(7) 0.0396(3) Uani 1 1 d .
F12 F 0.52094(10) 0.70106(7) 0.27141(8) 0.0423(3) Uani 1 1 d .
F13 F 0.55458(10) 0.82667(7) 0.31652(8) 0.0397(3) Uani 1 1 d .
F14 F 0.49591(11) 0.73384(7) 0.10664(8) 0.0439(3) Uani 1 1 d .
F15 F 0.57357(10) 0.85018(8) 0.15077(8) 0.0460(3) Uani 1 1 d .
F16 F 0.41103(11) 0.84955(8) 0.06845(7) 0.0402(3) Uani 1 1 d .
O1 O 0.35943(10) 0.89015(7) 0.22632(8) 0.0216(3) Uani 1 1 d .
N1 N 0.00399(13) 0.70199(9) 0.23855(9) 0.0199(3) Uani 1 1 d .
C1 C 0.18474(15) 0.95589(10) 0.30001(11) 0.0199(4) Uani 1 1 d .
C2 C 0.25338(16) 0.96646(11) 0.37660(12) 0.0235(4) Uani 1 1 d .
C3 C 0.21575(17) 1.01048(11) 0.44388(11) 0.0258(4) Uani 1 1 d .
C4 C 0.10351(18) 1.04552(11) 0.43797(11) 0.0259(4) Uani 1 1 d .
C5 C 0.02928(16) 1.03517(11) 0.36522(12) 0.0251(4) Uani 1 1 d .
C6 C 0.07120(16) 0.99165(11) 0.29934(11) 0.0220(4) Uani 1 1 d .
C7 C 0.19301(15) 0.95207(11) 0.12890(11) 0.0201(4) Uani 1 1 d .
C8 C 0.22098(16) 1.03654(11) 0.12219(11) 0.0226(4) Uani 1 1 d .
C9 C 0.20823(17) 1.08222(11) 0.04880(12) 0.0267(4) Uani 1 1 d .
C10 C 0.16778(17) 1.04422(11) -0.02581(12) 0.0251(4) Uani 1 1 d .
C11 C 0.14033(16) 0.96065(12) -0.02444(11) 0.0248(4) Uani 1 1 d .
C12 C 0.15277(16) 0.91801(11) 0.05111(11) 0.0229(4) Uani 1 1 d .
C13 C 0.39265(15) 0.80816(11) 0.20925(12) 0.0234(4) Uani 1 1 d .
C14 C 0.27844(15) 0.75450(11) 0.18869(12) 0.0237(4) Uani 1 1 d .
H14A H 0.2590 0.7493 0.1271 0.028 Uiso 1 1 calc R
H14B H 0.2884 0.6980 0.2136 0.028 Uiso 1 1 calc R
C15 C 0.18080(15) 0.80407(11) 0.22946(11) 0.0206(4) Uani 1 1 d .
H15A H 0.1939 0.7915 0.2911 0.025 Uiso 1 1 calc R
C16 C 0.04909(15) 0.78518(11) 0.20530(12) 0.0217(4) Uani 1 1 d .
H16A H 0.0352 0.7851 0.1430 0.026 Uiso 1 1 calc R
H16B H 0.0003 0.8310 0.2265 0.026 Uiso 1 1 calc R
C17 C 0.46782(17) 0.77417(12) 0.28714(13) 0.0303(4) Uani 1 1 d .
C18 C 0.46933(17) 0.81027(12) 0.13438(13) 0.0302(4) Uani 1 1 d .
C19 C -0.05243(16) 0.64280(11) 0.16743(12) 0.0249(4) Uani 1 1 d .
C20 C -0.07984(18) 0.55938(12) 0.20882(13) 0.0314(5) Uani 1 1 d .
H20A H -0.1229 0.5229 0.1659 0.038 Uiso 1 1 calc R
H20B H -0.0029 0.5317 0.2278 0.038 Uiso 1 1 calc R
C21 C -0.1546(2) 0.56680(13) 0.28342(13) 0.0389(5) Uani 1 1 d .
H21A H -0.1658 0.5108 0.3080 0.047 Uiso 1 1 calc R
H21B H -0.2348 0.5897 0.2645 0.047 Uiso 1 1 calc R
C22 C -0.0918(2) 0.62408(13) 0.34963(13) 0.0375(5) Uani 1 1 d .
H22A H -0.0144 0.5983 0.3709 0.045 Uiso 1 1 calc R
H22B H -0.1420 0.6285 0.3976 0.045 Uiso 1 1 calc R
C23 C -0.06730(17) 0.71210(12) 0.31775(13) 0.0289(4) Uani 1 1 d .
C24 C 0.04359(19) 0.62851(13) 0.10652(13) 0.0338(5) Uani 1 1 d .
H24A H 0.0190 0.5824 0.0684 0.051 Uiso 1 1 calc R
H24B H 0.1200 0.6146 0.1385 0.051 Uiso 1 1 calc R
H24C H 0.0533 0.6794 0.0736 0.051 Uiso 1 1 calc R
C25 C -0.16337(17) 0.68146(13) 0.11924(13) 0.0346(5) Uani 1 1 d .
H25A H -0.1814 0.6517 0.0659 0.052 Uiso 1 1 calc R
H25B H -0.1477 0.7404 0.1078 0.052 Uiso 1 1 calc R
H25C H -0.2321 0.6770 0.1532 0.052 Uiso 1 1 calc R
C26 C 0.01316(19) 0.75845(14) 0.38440(13) 0.0357(5) Uani 1 1 d .
H26A H -0.0257 0.7602 0.4372 0.054 Uiso 1 1 calc R
H26B H 0.0265 0.8156 0.3651 0.054 Uiso 1 1 calc R
H26C H 0.0905 0.7294 0.3938 0.054 Uiso 1 1 calc R
C27 C -0.18324(18) 0.76180(15) 0.29848(15) 0.0432(6) Uani 1 1 d .
H27A H -0.2152 0.7782 0.3514 0.065 Uiso 1 1 calc R
H27B H -0.2425 0.7272 0.2654 0.065 Uiso 1 1 calc R
H27C H -0.1664 0.8120 0.2662 0.065 Uiso 1 1 calc R
B1 B 0.22612(17) 0.90144(12) 0.21970(13) 0.0202(4) Uani 1 1 d .
HN1 H 0.0675(17) 0.6735(11) 0.2599(11) 0.018(5) Uiso 1 1 d .

loop_
_atom_site_aniso_label
_atom_site_aniso_U_11
_atom_site_aniso_U_22
_atom_site_aniso_U_33
_atom_site_aniso_U_23
_atom_site_aniso_U_13
_atom_site_aniso_U_12
F1 0.0259(6) 0.0427(7) 0.0285(6) -0.0044(5) -0.0061(5) 0.0075(5)
F2 0.0458(7) 0.0477(7) 0.0206(6) -0.0046(5) -0.0044(5) -0.0019(6)
F3 0.0535(8) 0.0363(7) 0.0297(6) -0.0074(5) 0.0195(6) 0.0020(6)
F4 0.0277(6) 0.0365(7) 0.0453(7) -0.0024(5) 0.0109(5) 0.0099(5)
F5 0.0229(6) 0.0377(6) 0.0315(6) -0.0046(5) -0.0055(5) 0.0077(5)
F6 0.0441(7) 0.0270(6) 0.0255(6) -0.0058(5) -0.0008(5) -0.0101(5)
F7 0.0655(9) 0.0213(6) 0.0390(7) 0.0020(5) 0.0031(6) -0.0112(6)
F8 0.0510(8) 0.0332(6) 0.0266(6) 0.0099(5) -0.0028(5) -0.0043(6)
F9 0.0539(8) 0.0353(7) 0.0207(6) -0.0019(5) -0.0061(5) -0.0094(6)
F10 0.0577(8) 0.0216(6) 0.0254(6) -0.0012(5) -0.0019(5) -0.0094(5)
F11 0.0309(6) 0.0537(8) 0.0344(7) 0.0133(6) 0.0029(5) 0.0066(6)
F12 0.0342(7) 0.0355(7) 0.0562(8) 0.0048(6) -0.0015(6) 0.0152(5)
F13 0.0226(6) 0.0458(7) 0.0486(7) -0.0016(6) -0.0086(5) 0.0019(5)
F14 0.0485(8) 0.0334(7) 0.0530(8) -0.0084(6) 0.0229(6) 0.0084(6)
F15 0.0289(7) 0.0561(8) 0.0556(8) -0.0063(7) 0.0176(6) -0.0119(6)
F16 0.0437(7) 0.0460(7) 0.0326(7) 0.0042(5) 0.0132(6) 0.0075(6)
O1 0.0163(6) 0.0210(6) 0.0273(7) -0.0026(5) 0.0015(5) 0.0014(5)
N1 0.0151(7) 0.0202(8) 0.0245(8) 0.0004(6) 0.0017(6) 0.0031(6)
C1 0.0186(9) 0.0189(9) 0.0221(9) 0.0016(7) 0.0013(7) 0.0000(7)
C2 0.0215(9) 0.0234(9) 0.0255(9) 0.0018(7) 0.0012(8) 0.0011(8)
C3 0.0313(11) 0.0262(10) 0.0196(9) 0.0018(8) 0.0012(8) -0.0041(8)
C4 0.0369(11) 0.0199(9) 0.0232(9) -0.0027(7) 0.0144(8) -0.0034(8)
C5 0.0222(10) 0.0204(9) 0.0340(11) 0.0027(8) 0.0098(8) 0.0035(7)
C6 0.0229(9) 0.0204(9) 0.0223(9) 0.0001(7) 0.0000(8) -0.0004(7)
C7 0.0148(8) 0.0229(9) 0.0226(9) -0.0014(7) 0.0015(7) 0.0019(7)
C8 0.0208(9) 0.0234(9) 0.0232(9) -0.0044(7) 0.0000(8) 0.0001(7)
C9 0.0297(10) 0.0185(9) 0.0320(10) 0.0009(8) 0.0037(8) -0.0024(8)
C10 0.0251(10) 0.0258(10) 0.0243(10) 0.0061(8) 0.0005(8) 0.0017(8)
C11 0.0242(10) 0.0290(10) 0.0206(9) -0.0034(8) -0.0017(8) -0.0022(8)
C12 0.0239(10) 0.0188(9) 0.0256(9) -0.0005(7) 0.0006(8) -0.0025(7)
C13 0.0183(9) 0.0216(9) 0.0306(10) -0.0003(8) 0.0047(8) 0.0029(7)
C14 0.0213(9) 0.0207(9) 0.0292(10) 0.0003(8) 0.0027(8) 0.0001(7)
C15 0.0169(9) 0.0220(9) 0.0229(9) 0.0014(7) 0.0017(7) 0.0018(7)
C16 0.0186(9) 0.0197(9) 0.0268(10) 0.0021(7) 0.0021(7) -0.0018(7)
C17 0.0205(10) 0.0315(11) 0.0392(12) 0.0021(9) 0.0041(9) 0.0064(8)
C18 0.0273(10) 0.0268(10) 0.0375(11) -0.0038(9) 0.0079(9) 0.0032(8)
C19 0.0245(10) 0.0235(10) 0.0261(10) -0.0023(8) -0.0020(8) -0.0035(8)
C20 0.0330(11) 0.0241(10) 0.0360(11) -0.0002(8) -0.0025(9) -0.0052(8)
C21 0.0381(12) 0.0353(12) 0.0434(13) 0.0073(10) 0.0046(10) -0.0119(10)
C22 0.0360(12) 0.0433(13) 0.0348(12) 0.0046(10) 0.0108(9) -0.0087(10)
C23 0.0228(10) 0.0336(11) 0.0320(11) -0.0041(9) 0.0108(8) -0.0025(8)
C24 0.0385(12) 0.0314(11) 0.0317(11) -0.0089(9) 0.0045(9) -0.0018(9)
C25 0.0276(11) 0.0329(11) 0.0410(12) 0.0029(9) -0.0098(9) -0.0057(9)
C26 0.0375(12) 0.0418(12) 0.0294(11) -0.0052(9) 0.0124(9) -0.0043(10)
C27 0.0240(11) 0.0475(14) 0.0598(15) -0.0066(12) 0.0134(10) 0.0040(10)
B1 0.0168(10) 0.0219(10) 0.0214(10) -0.0019(8) 0.0000(8) 0.0009(8)

loop_
_atom_type_symbol
_atom_type_description
_atom_type_scat_dispersion_real
_atom_type_scat_dispersion_imag
_atom_type_scat_source
C C 0.0033 0.0016 'International Tables Vol C Tables 4.2.6.8 and 6.1.1.4'
H H 0.0000 0.0000 'International Tables Vol C Tables 4.2.6.8 and 6.1.1.4'
N N 0.0061 0.0033 'International Tables Vol C Tables 4.2.6.8 and 6.1.1.4'
O O 0.0106 0.0060 'International Tables Vol C Tables 4.2.6.8 and 6.1.1.4'
B B 0.0013 0.0007 'International Tables Vol C Tables 4.2.6.8 and 6.1.1.4'
F F 0.0171 0.0103 'International Tables Vol C Tables 4.2.6.8 and 6.1.1.4'

loop_
_geom_angle_atom_site_label_1
_geom_angle_atom_site_label_2
_geom_angle_atom_site_label_3
_geom_angle
C13 O1 B1 112.34(13)
C16 N1 C23 113.34(14)
C16 N1 C19 113.50(13)
C23 N1 C19 116.53(13)
C6 C1 C2 112.79(16)
C6 C1 B1 122.04(15)
C2 C1 B1 125.03(15)
F1 C2 C3 114.89(15)
F1 C2 C1 120.99(16)
C3 C2 C1 124.12(17)
F2 C3 C4 119.58(17)
F2 C3 C2 120.65(17)
C4 C3 C2 119.77(16)
F3 C4 C3 120.29(17)
F3 C4 C5 120.42(17)
C3 C4 C5 119.27(17)
F4 C5 C4 119.92(17)
F4 C5 C6 121.13(17)
C4 C5 C6 118.92(17)
F5 C6 C5 115.94(16)
F5 C6 C1 118.98(15)
C5 C6 C1 125.07(16)
C12 C7 C8 111.64(16)
C12 C7 B1 127.61(16)
C8 C7 B1 120.20(15)
F6 C8 C9 115.36(15)
F6 C8 C7 119.62(16)
C9 C8 C7 125.01(16)
F7 C9 C10 118.65(16)
F7 C9 C8 121.31(16)
C10 C9 C8 120.04(16)
F8 C10 C11 121.31(16)
F8 C10 C9 120.40(16)
C11 C10 C9 118.29(16)
F9 C11 C10 120.37(16)
F9 C11 C12 120.26(16)
C10 C11 C12 119.37(16)
F10 C12 C11 113.55(15)
F10 C12 C7 120.77(15)
C11 C12 C7 125.63(16)
O1 C13 C18 107.93(15)
O1 C13 C17 108.14(15)
C18 C13 C17 109.53(15)
O1 C13 C14 109.51(14)
C18 C13 C14 110.81(15)
C17 C13 C14 110.83(15)
C15 C14 C13 103.08(14)
C16 C15 C14 119.86(15)
C16 C15 B1 117.57(14)
C14 C15 B1 102.26(14)
C15 C16 N1 115.21(14)
F13 C17 F11 106.71(16)
F13 C17 F12 107.10(15)
F11 C17 F12 106.41(16)
F13 C17 C13 112.83(16)
F11 C17 C13 111.29(15)
F12 C17 C13 112.10(16)
F15 C18 F16 106.46(16)
F15 C18 F14 106.61(15)
F16 C18 F14 105.98(16)
F15 C18 C13 113.44(16)
F16 C18 C13 110.75(15)
F14 C18 C13 113.08(16)
C24 C19 C25 109.00(16)
C24 C19 C20 108.76(16)
C25 C19 C20 112.61(16)
C24 C19 N1 106.87(14)
C25 C19 N1 111.99(15)
C20 C19 N1 107.40(14)
C21 C20 C19 114.46(17)
C20 C21 C22 109.77(17)
C21 C22 C23 114.20(17)
C26 C23 C27 108.89(17)
C26 C23 C22 109.23(17)
C27 C23 C22 111.87(17)
C26 C23 N1 107.62(15)
C27 C23 N1 112.11(16)
C22 C23 N1 106.99(15)
O1 B1 C1 110.85(14)
O1 B1 C15 101.03(13)
C1 B1 C15 108.47(14)
O1 B1 C7 105.19(14)
C1 B1 C7 111.10(14)
C15 B1 C7 119.57(14)

loop_
_geom_bond_atom_site_label_1
_geom_bond_atom_site_label_2
_geom_bond_distance
F1 C2 1.352(2)
F2 C3 1.348(2)
F3 C4 1.348(2)
F4 C5 1.344(2)
F5 C6 1.356(2)
F6 C8 1.364(2)
F7 C9 1.347(2)
F8 C10 1.343(2)
F9 C11 1.342(2)
F10 C12 1.362(2)
F11 C17 1.339(2)
F12 C17 1.346(2)
F13 C17 1.335(2)
F14 C18 1.343(2)
F15 C18 1.333(2)
F16 C18 1.342(2)
O1 C13 1.397(2)
O1 B1 1.494(2)
N1 C16 1.535(2)
N1 C23 1.559(2)
N1 C19 1.565(2)
C1 C6 1.391(2)
C1 C2 1.392(2)
C1 B1 1.648(3)
C2 C3 1.379(3)
C3 C4 1.369(3)
C4 C5 1.373(3)
C5 C6 1.376(3)
C7 C12 1.391(2)
C7 C8 1.394(2)
C7 B1 1.670(3)
C8 C9 1.376(3)
C9 C10 1.375(3)
C10 C11 1.373(3)
C11 C12 1.380(3)
C13 C18 1.529(3)
C13 C17 1.534(3)
C13 C14 1.549(2)
C14 C15 1.539(2)
C15 C16 1.518(2)
C15 B1 1.650(3)
C19 C24 1.526(3)
C19 C25 1.529(3)
C19 C20 1.532(3)
C20 C21 1.517(3)
C21 C22 1.521(3)
C22 C23 1.530(3)
C23 C26 1.522(3)
C23 C27 1.528(3)
